data_7001894
loop_
_publ_author_name
'Petit, Sarah'
'Baril-Robert, Fran\,cois'
'Pilet, Guillaume'
'Reber, Christian'
'Luneau, Dominique'

_publ_section_title
;
 Luminescence spectroscopy of europium(III) and terbium(III) penta-,
 octa- and nonanuclear clusters with \b-diketonate ligands
;
_journal_issue 34
_journal_name_full 'Dalton Transactions'
_journal_page_first 6809
_journal_page_last 6815
_journal_paper_doi 10.1039/b822883c
_journal_year 2009
_chemical_formula_moiety 'C110 H120 O33 Y8'
_chemical_formula_sum 'C110 H120 O33 Y8'
_chemical_formula_weight 2764.0
_space_group_IT_number 60
_symmetry_cell_setting orthorhombic
_symmetry_space_group_name_Hall '-P 2b 2ac'
_symmetry_space_group_name_H-M 'P c n b'
_atom_sites_solution_hydrogens geom
_atom_sites_solution_primary direct
_cell_angle_alpha 90
_cell_angle_beta 90
_cell_angle_gamma 90
_cell_formula_units_Z 4
_cell_length_a 18.2366(10)
_cell_length_b 27.6109(10)
_cell_length_c 31.2719(17)
_cell_measurement_reflns_used 11557
_cell_measurement_temperature 293
_cell_measurement_theta_max 28
_cell_measurement_theta_min 0
_cell_volume 15746.3(13)
_computing_cell_refinement 'DENZO/SCALEPACK (Otwinowski & Minor, 1997)'
_computing_data_collection 'COLLECT (Nonius, 1997-2001).'
_computing_data_reduction 'DENZO/SCALEPACK (Otwinowski & Minor, 1997)'
_computing_molecular_graphics 'CAMERON (Watkin et al., 1996)'
_computing_publication_material 'CRYSTALS (Betteridge et al., 2003)'
_computing_structure_refinement 'CRYSTALS (Betteridge et al., 2003)'
_computing_structure_solution 'SIR97 (Altomare et al., 1999)'
_diffrn_ambient_temperature 293
_diffrn_measured_fraction_theta_full 0.879
_diffrn_measured_fraction_theta_max 0.764
_diffrn_measurement_device 'Nonius KappaCCD'
_diffrn_measurement_device_type Area
_diffrn_measurement_method \w/2\q
_diffrn_radiation_monochromator graphite
_diffrn_radiation_type 'Mo K\a'
_diffrn_radiation_wavelength 0.71073
_diffrn_reflns_av_R_equivalents 0.191
_diffrn_reflns_limit_h_max 23
_diffrn_reflns_limit_h_min -23
_diffrn_reflns_limit_k_max 32
_diffrn_reflns_limit_k_min -33
_diffrn_reflns_limit_l_max 37
_diffrn_reflns_limit_l_min -37
_diffrn_reflns_number 30652
_diffrn_reflns_theta_full 25.078
_diffrn_reflns_theta_max 27.865
_diffrn_reflns_theta_min 1.293
_diffrn_standards_number 0
_exptl_absorpt_coefficient_mu 2.969
_exptl_absorpt_correction_T_max 0.8750
_exptl_absorpt_correction_T_min 0.8595
_exptl_absorpt_correction_type multi-scan
_exptl_absorpt_process_details 'DENZO/SCALEPACK (Otwinowski & Minor, 1997)'
_exptl_crystal_colour colourless
_exptl_crystal_density_diffrn 1.162
_exptl_crystal_density_method 'not measured'
_exptl_crystal_description cubic
_exptl_crystal_F_000 5704
_exptl_crystal_size_max 0.52
_exptl_crystal_size_mid 0.05
_exptl_crystal_size_min 0.05
_refine_diff_density_max 1.48
_refine_diff_density_min -1.48
_refine_ls_extinction_method None
_refine_ls_goodness_of_fit_ref 1.1535
_refine_ls_hydrogen_treatment noref
_refine_ls_matrix_type full
_refine_ls_number_parameters 439
_refine_ls_number_reflns 3856
_refine_ls_number_restraints 0
_refine_ls_R_factor_all 0.3407
_refine_ls_R_factor_gt 0.1360
_refine_ls_shift/su_max 0.006718
_refine_ls_structure_factor_coef F
_refine_ls_weighting_details
;
Method, part 1, Chebychev polynomial, (Watkin, 1994, Prince, 1982)
[weight] = 1.0/[A~0~*T~0~(x)+A~1~*T~1~(x) ... +A~n-1~]*T~n-1~(x)]
where A~i~ are the Chebychev coefficients listed below and x= Fcalc/Fmax
Method = Robust Weighting (Prince, 1982)
W = [weight] * [1-(deltaF/6*sigmaF)^2^]^2^
A~i~ are:
1.65 0.457 1.34
;
_refine_ls_weighting_scheme calc
_refine_ls_wR_factor_all 0.1887
_refine_ls_wR_factor_gt 0.1003
_refine_ls_wR_factor_ref 0.1003
_reflns_limit_h_max 23
_reflns_limit_h_min 0
_reflns_limit_k_max 33
_reflns_limit_k_min 0
_reflns_limit_l_max 37
_reflns_limit_l_min 0
_reflns_number_gt 3856
_reflns_number_total 14342
_reflns_threshold_expression I>2.0\s(I)
_oxford_diffrn_Wilson_B_factor 0.00
_oxford_diffrn_Wilson_scale 0.00
_oxford_refine_ls_r_factor_ref 0.1360
_oxford_refine_ls_scale 0.04364(17)
_oxford_reflns_number_all 14289
_oxford_reflns_threshold_expression_ref I>2.0\s(I)
_cod_data_source_file b822883c.txt
_cod_data_source_block III
_cod_depositor_comments
;
The following automatic conversions were performed:
'_symmetry_cell_setting' value 'Orthorhombic' changed to 'orthorhombic'
according to '/home/saulius/struct/CIF-dictionaries/cif_core.dic'
dictionary named 'cif_core.dic' version 2.4.1 from 2010-06-29.

Automatic conversion script
Id: cif_fix_enum 1527 2010-12-29 10:47:43Z saulius 
;
_cod_original_sg_symbol_H-M 'P c n b '
_cod_database_code 7001894

loop_
_symmetry_equiv_pos_as_xyz
x,y,z
-x,-y,-z
-x+1/2,y,z+1/2
x+1/2,-y,-z+1/2
x+1/2,-y+1/2,z+1/2
-x+1/2,y+1/2,-z+1/2
-x,-y+1/2,z
x,y+1/2,-z

loop_
_atom_site_label
_atom_site_type_symbol
_atom_site_fract_x
_atom_site_fract_y
_atom_site_fract_z
_atom_site_U_iso_or_equiv
_atom_site_occupancy
_atom_site_adp_type
_atom_site_refinement_flags_posn
_atom_site_refinement_flags_adp
_atom_site_refinement_flags_occupancy
_atom_site_disorder_assembly
_atom_site_disorder_group
_oxford_atom_site_special_shape
_atom_site_attached_hydrogens
Y1 Y -0.02358(12) 0.18989(7) 0.08157(7) 0.0458 1.0000 Uani . . . . . . .
Y2 Y 0.08245(11) 0.27971(7) 0.18251(7) 0.0456 1.0000 Uani . . . . . . .
Y3 Y 0.08894(13) 0.14371(7) 0.17406(7) 0.0529 1.0000 Uani . . . . . . .
Y4 Y 0.17758(12) 0.21966(8) 0.08953(7) 0.0517 1.0000 Uani . . . . . . .
O11 O 0.0000 0.2500 0.1330(5) 0.0406 1.0000 Uani S T . . . . .
O21 O -0.1363(7) 0.2053(4) 0.1119(4) 0.0454 1.0000 Uani . . . . . . .
O22 O -0.0351(7) 0.2947(4) 0.2111(4) 0.0459 1.0000 Uani . . . . . . .
O23 O 0.0722(8) 0.2383(4) 0.0514(4) 0.0477 1.0000 Uani . . . . . . .
O24 O 0.1567(6) 0.2128(4) 0.1652(4) 0.0474 1.0000 Uani . . . . . . .
O25 O 0.0932(8) 0.1565(4) 0.1008(4) 0.0452 1.0000 Uani . . . . . . .
O26 O 0.0321(7) 0.3485(4) 0.1519(4) 0.0467 1.0000 Uani . . . . . . .
O31 O -0.1502(9) 0.3712(6) 0.2349(5) 0.0726 1.0000 Uani . . . . . . .
C32 C -0.1447(15) 0.4041(10) 0.2626(10) 0.0812 1.0000 Uani . . . . . . .
C33 C -0.208(3) 0.4012(16) 0.2942(14) 0.148(7) 1.0000 Uiso . . . . . . .
C34 C -0.274(2) 0.4008(14) 0.2778(13) 0.148(7) 1.0000 Uiso . . . . . . .
C35 C -0.202(2) 0.3521(14) 0.3177(13) 0.148(7) 1.0000 Uiso . . . . . . .
C36 C -0.215(2) 0.4383(14) 0.3261(13) 0.148(7) 1.0000 Uiso . . . . . . .
C37 C -0.0954(15) 0.4381(8) 0.2640(8) 0.0665 1.0000 Uani . . . . . . .
C38 C -0.0433(14) 0.4488(9) 0.2345(11) 0.0742 1.0000 Uani . . . . . . .
C39 C 0.016(2) 0.4868(14) 0.2428(12) 0.133(6) 1.0000 Uiso . . . . . . .
C40 C 0.090(2) 0.4655(13) 0.2336(11) 0.133(6) 1.0000 Uiso . . . . . . .
C41 C 0.018(2) 0.5134(13) 0.2846(12) 0.133(6) 1.0000 Uiso . . . . . . .
C42 C 0.002(2) 0.5212(13) 0.2126(12) 0.133(6) 1.0000 Uiso . . . . . . .
O43 O -0.0386(10) 0.4234(6) 0.2004(7) 0.0880 1.0000 Uani . . . . . . .
O44 O 0.0676(8) 0.3877(5) 0.0737(5) 0.0620 1.0000 Uani . . . . . . .
C45 C 0.0878(17) 0.4133(8) 0.0417(13) 0.0920 1.0000 Uani . . . . . . .
C46 C 0.116(3) 0.463(2) 0.0616(18) 0.210(11) 1.0000 Uiso . . . . . . .
C47 C 0.041(3) 0.4879(19) 0.0802(17) 0.210(11) 1.0000 Uiso . . . . . . .
C48 C 0.177(3) 0.4615(19) 0.0813(18) 0.210(11) 1.0000 Uiso . . . . . . .
C49 C 0.110(3) 0.500(2) 0.0278(18) 0.210(11) 1.0000 Uiso . . . . . . .
C50 C 0.085(2) 0.4000(10) 0.0016(10) 0.1023 1.0000 Uani . . . . . . .
C51 C 0.0582(15) 0.3584(10) -0.0126(10) 0.0855 1.0000 Uani . . . . . . .
C52 C 0.064(2) 0.3437(15) -0.0603(14) 0.141(7) 1.0000 Uiso . . . . . . .
C53 C 0.110(2) 0.3798(13) -0.0930(12) 0.141(7) 1.0000 Uiso . . . . . . .
C54 C 0.098(2) 0.2962(14) -0.0632(12) 0.141(7) 1.0000 Uiso . . . . . . .
C55 C -0.013(2) 0.3402(13) -0.0781(12) 0.141(7) 1.0000 Uiso . . . . . . .
O56 O 0.0327(9) 0.3263(5) 0.0085(5) 0.0625 1.0000 Uani . . . . . . .
O57 O 0.2601(8) 0.2715(5) 0.0583(6) 0.0744 1.0000 Uani . . . . . . .
C58 C 0.2952(13) 0.2690(9) 0.0251(8) 0.0632 1.0000 Uani . . . . . . .
C59 C 0.341(3) 0.3145(19) 0.0157(18) 0.180(9) 1.0000 Uiso . . . . . . .
C60 C 0.361(3) 0.3417(17) 0.0551(16) 0.180(9) 1.0000 Uiso . . . . . . .
C61 C 0.410(3) 0.3069(17) -0.0069(16) 0.180(9) 1.0000 Uiso . . . . . . .
C62 C 0.303(3) 0.3448(17) -0.0109(16) 0.180(9) 1.0000 Uiso . . . . . . .
C63 C 0.3033(15) 0.2307(12) -0.0035(8) 0.0915 1.0000 Uani . . . . . . .
C64 C 0.2591(18) 0.1852(9) 0.0048(9) 0.0718 1.0000 Uani . . . . . . .
C65 C 0.275(2) 0.1447(15) -0.0295(14) 0.149(7) 1.0000 Uiso . . . . . . .
C66 C 0.211(2) 0.1344(14) -0.0540(13) 0.149(7) 1.0000 Uiso . . . . . . .
C67 C 0.345(2) 0.1538(14) -0.0572(13) 0.149(7) 1.0000 Uiso . . . . . . .
C68 C 0.288(2) 0.0994(14) -0.0015(14) 0.149(7) 1.0000 Uiso . . . . . . .
O69 O 0.2142(10) 0.1807(6) 0.0307(5) 0.0754 1.0000 Uani . . . . . . .
O70 O 0.0990(10) 0.2918(6) 0.2548(6) 0.0765 1.0000 Uani . . . . . . .
C71 C 0.1383(17) 0.3172(8) 0.2770(8) 0.0679 1.0000 Uani . . . . . . .
C72 C 0.124(2) 0.3191(16) 0.3226(15) 0.152(7) 1.0000 Uiso . . . . . . .
C73 C 0.120(2) 0.2765(15) 0.3429(13) 0.152(7) 1.0000 Uiso . . . . . . .
C74 C 0.165(2) 0.3562(14) 0.3508(13) 0.152(7) 1.0000 Uiso . . . . . . .
C75 C 0.044(2) 0.3326(15) 0.3270(13) 0.152(7) 1.0000 Uiso . . . . . . .
C76 C 0.1997(13) 0.3431(8) 0.2640(8) 0.0635 1.0000 Uani . . . . . . .
C77 C 0.2235(14) 0.3412(8) 0.2188(8) 0.0635 1.0000 Uani . . . . . . .
C78 C 0.297(3) 0.367(2) 0.2056(18) 0.194(10) 1.0000 Uiso . . . . . . .
C79 C 0.273(3) 0.4126(19) 0.1866(16) 0.194(10) 1.0000 Uiso . . . . . . .
C80 C 0.342(3) 0.3296(18) 0.1788(17) 0.194(10) 1.0000 Uiso . . . . . . .
C81 C 0.342(3) 0.3713(18) 0.2416(17) 0.194(10) 1.0000 Uiso . . . . . . .
O82 O 0.1870(9) 0.3235(6) 0.1912(5) 0.0769 1.0000 Uani . . . . . . .
O83 O 0.2724(8) 0.1775(5) 0.1197(5) 0.0643 1.0000 Uani . . . . . . .
C84 C 0.3197(12) 0.1458(11) 0.1256(9) 0.0744 1.0000 Uani . . . . . . .
C85 C 0.397(2) 0.1652(13) 0.1316(12) 0.1200 1.0000 Uiso . . . . . . .
C86 C 0.4541(19) 0.1270(13) 0.1286(11) 0.1200 1.0000 Uiso . . . . . . .
C87 C 0.4168(18) 0.1956(12) 0.0931(11) 0.1200 1.0000 Uiso . . . . . . .
C88 C 0.3963(19) 0.2152(12) 0.1567(11) 0.1200 1.0000 Uiso . . . . . . .
C89 C 0.3062(15) 0.0958(9) 0.1298(8) 0.0666 1.0000 Uani . . . . . . .
C90 C 0.2377(17) 0.0769(8) 0.1365(8) 0.0609 1.0000 Uani . . . . . . .
C91 C 0.227(3) 0.0215(17) 0.1318(16) 0.170(8) 1.0000 Uiso . . . . . . .
C92 C 0.283(3) -0.0029(15) 0.1054(15) 0.170(8) 1.0000 Uiso . . . . . . .
C93 C 0.156(3) 0.0099(15) 0.1077(14) 0.170(8) 1.0000 Uiso . . . . . . .
C94 C 0.212(2) -0.0015(15) 0.1705(15) 0.170(8) 1.0000 Uiso . . . . . . .
O95 O 0.1795(10) 0.0974(5) 0.1465(5) 0.0737 1.0000 Uani . . . . . . .
H91 H -0.0374 0.2977 0.2440 0.0517 1.0000 Uiso . . . . . . .
H71 H -0.1734 0.1784 0.1104 0.0561 1.0000 Uiso . . . . . . .
H101 H 0.0776 0.2384 0.0191 0.0628 1.0000 Uiso . . . . . . .
H81 H 0.1049 0.1264 0.0837 0.0575 1.0000 Uiso . . . . . . .
H61 H 0.2043 0.2125 0.1815 0.0522 1.0000 Uiso . . . . . . .
H111 H 0.0622 0.3783 0.1536 0.0524 1.0000 Uiso . . . . . . .
H341 H -0.3226 0.4013 0.2914 0.1663 1.0000 Uiso . . . . . . .
H342 H -0.2797 0.4078 0.2423 0.1663 1.0000 Uiso . . . . . . .
H351 H -0.2439 0.3476 0.3383 0.1663 1.0000 Uiso . . . . . . .
H352 H -0.1549 0.3502 0.3330 0.1663 1.0000 Uiso . . . . . . .
H353 H -0.2045 0.3239 0.2963 0.1663 1.0000 Uiso . . . . . . .
H361 H -0.2570 0.4350 0.3462 0.1663 1.0000 Uiso . . . . . . .
H362 H -0.2188 0.4725 0.3125 0.1663 1.0000 Uiso . . . . . . .
H363 H -0.1678 0.4402 0.3445 0.1663 1.0000 Uiso . . . . . . .
H371 H -0.0988 0.4599 0.2911 0.0898 1.0000 Uiso . . . . . . .
H401 H 0.1323 0.4870 0.2373 0.1590 1.0000 Uiso . . . . . . .
H402 H 0.0990 0.4355 0.2541 0.1590 1.0000 Uiso . . . . . . .
H403 H 0.0935 0.4499 0.2035 0.1590 1.0000 Uiso . . . . . . .
H411 H 0.0589 0.5380 0.2871 0.1590 1.0000 Uiso . . . . . . .
H412 H -0.0294 0.5301 0.2919 0.1590 1.0000 Uiso . . . . . . .
H413 H 0.0272 0.4889 0.3096 0.1590 1.0000 Uiso . . . . . . .
H421 H 0.0375 0.5512 0.2130 0.1590 1.0000 Uiso . . . . . . .
H422 H -0.0496 0.5378 0.2156 0.1590 1.0000 Uiso . . . . . . .
H423 H 0.0032 0.5102 0.1812 0.1590 1.0000 Uiso . . . . . . .
H471 H 0.0525 0.5208 0.0930 0.2341 1.0000 Uiso . . . . . . .
H472 H 0.0025 0.4928 0.0575 0.2341 1.0000 Uiso . . . . . . .
H473 H 0.0200 0.4669 0.1033 0.2341 1.0000 Uiso . . . . . . .
H481 H 0.2040 0.4915 0.0957 0.2341 1.0000 Uiso . . . . . . .
H482 H 0.2084 0.4299 0.0857 0.2341 1.0000 Uiso . . . . . . .
H491 H 0.1277 0.5335 0.0377 0.2341 1.0000 Uiso . . . . . . .
H492 H 0.0590 0.5050 0.0155 0.2341 1.0000 Uiso . . . . . . .
H493 H 0.1430 0.4919 0.0016 0.2341 1.0000 Uiso . . . . . . .
H501 H 0.1028 0.4245 -0.0211 0.1101 1.0000 Uiso . . . . . . .
H531 H 0.1147 0.3670 -0.1222 0.1652 1.0000 Uiso . . . . . . .
H532 H 0.0940 0.4133 -0.0920 0.1652 1.0000 Uiso . . . . . . .
H533 H 0.1665 0.3807 -0.0814 0.1652 1.0000 Uiso . . . . . . .
H541 H 0.1059 0.2846 -0.0946 0.1652 1.0000 Uiso . . . . . . .
H542 H 0.1509 0.2959 -0.0506 0.1652 1.0000 Uiso . . . . . . .
H543 H 0.0706 0.2699 -0.0484 0.1652 1.0000 Uiso . . . . . . .
H551 H -0.0181 0.3314 -0.1086 0.1652 1.0000 Uiso . . . . . . .
H552 H -0.0427 0.3723 -0.0737 0.1652 1.0000 Uiso . . . . . . .
H553 H -0.0445 0.3150 -0.0608 0.1652 1.0000 Uiso . . . . . . .
H601 H 0.3894 0.3728 0.0480 0.2034 1.0000 Uiso . . . . . . .
H602 H 0.3910 0.3224 0.0753 0.2034 1.0000 Uiso . . . . . . .
H603 H 0.3147 0.3529 0.0708 0.2034 1.0000 Uiso . . . . . . .
H611 H 0.4417 0.3364 -0.0125 0.2034 1.0000 Uiso . . . . . . .
H612 H 0.4461 0.2829 0.0095 0.2034 1.0000 Uiso . . . . . . .
H613 H 0.4040 0.2900 -0.0361 0.2034 1.0000 Uiso . . . . . . .
H621 H 0.3244 0.3757 -0.0201 0.2034 1.0000 Uiso . . . . . . .
H622 H 0.2495 0.3523 -0.0003 0.2034 1.0000 Uiso . . . . . . .
H623 H 0.2900 0.3264 -0.0408 0.2034 1.0000 Uiso . . . . . . .
H631 H 0.3374 0.2326 -0.0294 0.1037 1.0000 Uiso . . . . . . .
H661 H 0.2192 0.1087 -0.0760 0.1747 1.0000 Uiso . . . . . . .
H662 H 0.1930 0.1646 -0.0689 0.1747 1.0000 Uiso . . . . . . .
H663 H 0.1700 0.1230 -0.0343 0.1747 1.0000 Uiso . . . . . . .
H671 H 0.3522 0.1257 -0.0789 0.1747 1.0000 Uiso . . . . . . .
H672 H 0.3905 0.1559 -0.0399 0.1747 1.0000 Uiso . . . . . . .
H673 H 0.3394 0.1841 -0.0748 0.1747 1.0000 Uiso . . . . . . .
H681 H 0.3001 0.0693 -0.0195 0.1747 1.0000 Uiso . . . . . . .
H682 H 0.3303 0.1036 0.0192 0.1747 1.0000 Uiso . . . . . . .
H683 H 0.2430 0.0911 0.0157 0.1747 1.0000 Uiso . . . . . . .
H731 H 0.1133 0.2687 0.3741 0.1819 1.0000 Uiso . . . . . . .
H732 H 0.1316 0.2442 0.3242 0.1819 1.0000 Uiso . . . . . . .
H741 H 0.1497 0.3578 0.3820 0.1819 1.0000 Uiso . . . . . . .
H742 H 0.1526 0.3924 0.3397 0.1819 1.0000 Uiso . . . . . . .
H743 H 0.2187 0.3538 0.3489 0.1819 1.0000 Uiso . . . . . . .
H751 H 0.0255 0.3374 0.3579 0.1819 1.0000 Uiso . . . . . . .
H752 H 0.0333 0.3660 0.3125 0.1819 1.0000 Uiso . . . . . . .
H753 H 0.0098 0.3090 0.3131 0.1819 1.0000 Uiso . . . . . . .
H761 H 0.2262 0.3619 0.2885 0.0916 1.0000 Uiso . . . . . . .
H791 H 0.3154 0.4325 0.1773 0.2374 1.0000 Uiso . . . . . . .
H792 H 0.2451 0.4333 0.2097 0.2374 1.0000 Uiso . . . . . . .
H793 H 0.2381 0.4077 0.1628 0.2374 1.0000 Uiso . . . . . . .
H801 H 0.3887 0.3477 0.1717 0.2374 1.0000 Uiso . . . . . . .
H802 H 0.3542 0.3026 0.1988 0.2374 1.0000 Uiso . . . . . . .
H803 H 0.3144 0.3208 0.1549 0.2374 1.0000 Uiso . . . . . . .
H811 H 0.3936 0.3895 0.2359 0.2374 1.0000 Uiso . . . . . . .
H812 H 0.3222 0.3941 0.2671 0.2374 1.0000 Uiso . . . . . . .
H813 H 0.3587 0.3411 0.2580 0.2374 1.0000 Uiso . . . . . . .
H861 H 0.5058 0.1400 0.1441 0.2714 1.0000 Uiso . . . . . . .
H862 H 0.4413 0.0939 0.1443 0.2714 1.0000 Uiso . . . . . . .
H871 H 0.4689 0.2078 0.0955 0.2714 1.0000 Uiso . . . . . . .
H872 H 0.3832 0.2248 0.0928 0.2714 1.0000 Uiso . . . . . . .
H873 H 0.4114 0.1781 0.0653 0.2714 1.0000 Uiso . . . . . . .
H881 H 0.4561 0.2223 0.1613 0.2714 1.0000 Uiso . . . . . . .
H882 H 0.3824 0.2067 0.1875 0.2714 1.0000 Uiso . . . . . . .
H883 H 0.3755 0.2386 0.1437 0.2714 1.0000 Uiso . . . . . . .
H891 H 0.3530 0.0741 0.1305 0.0857 1.0000 Uiso . . . . . . .
H921 H 0.2778 -0.0398 0.1014 0.1985 1.0000 Uiso . . . . . . .
H922 H 0.3370 0.0016 0.1154 0.1985 1.0000 Uiso . . . . . . .
H923 H 0.2846 0.0101 0.0737 0.1985 1.0000 Uiso . . . . . . .
H931 H 0.1474 -0.0227 0.1010 0.1985 1.0000 Uiso . . . . . . .
H932 H 0.1144 0.0282 0.1194 0.1985 1.0000 Uiso . . . . . . .
H933 H 0.1640 0.0279 0.0759 0.1985 1.0000 Uiso . . . . . . .
H941 H 0.2067 -0.0359 0.1721 0.1985 1.0000 Uiso . . . . . . .
H942 H 0.2566 0.0068 0.1936 0.1985 1.0000 Uiso . . . . . . .
H943 H 0.1687 0.0151 0.1866 0.1985 1.0000 Uiso . . . . . . .

loop_
_atom_site_aniso_label
_atom_site_aniso_U_11
_atom_site_aniso_U_22
_atom_site_aniso_U_33
_atom_site_aniso_U_23
_atom_site_aniso_U_13
_atom_site_aniso_U_12
Y1 0.0554(14) 0.0378(11) 0.0442(13) -0.0038(11) -0.0023(12) -0.0122(12)
Y2 0.0453(12) 0.0431(13) 0.0484(14) -0.0056(12) -0.0045(12) -0.0073(12)
Y3 0.0559(15) 0.0477(13) 0.0551(16) 0.0080(12) -0.0030(13) -0.0015(12)
Y4 0.0534(13) 0.0484(13) 0.0534(16) -0.0060(13) 0.0083(12) -0.0054(12)
O11 0.073(15) 0.028(10) 0.021(11) 0.0000 0.0000 -0.022(9)
O21 0.031(8) 0.041(9) 0.065(10) 0.002(7) 0.001(7) -0.021(6)
O22 0.054(9) 0.041(8) 0.043(9) -0.019(6) 0.006(7) 0.009(7)
O23 0.069(11) 0.040(8) 0.034(8) -0.008(6) 0.007(8) -0.008(7)
O24 0.038(7) 0.038(7) 0.067(10) -0.009(7) -0.025(7) 0.013(7)
O25 0.056(9) 0.026(7) 0.054(9) -0.004(6) 0.005(8) -0.011(7)
O26 0.046(9) 0.013(7) 0.082(11) -0.008(6) 0.008(8) -0.001(6)
O31 0.100(14) 0.064(11) 0.053(11) -0.017(9) 0.016(10) 0.002(10)
C32 0.07(2) 0.051(17) 0.12(3) 0.020(18) 0.070(19) 0.018(15)
C37 0.07(2) 0.067(16) 0.058(18) -0.008(13) -0.020(15) -0.046(17)
C38 0.056(19) 0.052(16) 0.12(3) 0.003(18) -0.021(18) 0.001(14)
O43 0.084(14) 0.053(11) 0.127(17) -0.042(11) 0.015(12) -0.014(9)
O44 0.084(12) 0.057(10) 0.045(10) 0.021(8) 0.009(9) -0.031(8)
C45 0.10(2) 0.027(14) 0.15(3) -0.015(18) 0.00(3) -0.015(15)
C50 0.19(3) 0.053(19) 0.06(2) 0.006(15) 0.09(2) -0.02(2)
C51 0.10(2) 0.033(16) 0.12(3) 0.017(18) 0.014(19) -0.006(14)
O56 0.092(12) 0.028(9) 0.068(11) 0.018(7) 0.006(10) -0.015(8)
O57 0.062(11) 0.064(11) 0.097(14) 0.011(9) 0.041(10) -0.025(9)
C58 0.055(15) 0.09(2) 0.047(16) 0.002(15) 0.037(13) -0.027(14)
C63 0.10(2) 0.15(3) 0.029(16) -0.006(18) 0.014(15) 0.03(2)
C64 0.11(2) 0.063(18) 0.047(18) -0.012(15) -0.010(17) -0.010(18)
O69 0.087(13) 0.099(14) 0.040(11) -0.029(10) 0.041(10) -0.038(11)
O70 0.083(13) 0.082(11) 0.064(12) -0.020(10) -0.008(10) -0.010(11)
C71 0.13(2) 0.046(16) 0.028(15) 0.021(12) 0.005(16) 0.004(16)
C76 0.063(4) 0.063(4) 0.063(4) 0.013(4) 0.013(4) 0.013(4)
C77 0.063(4) 0.063(4) 0.063(4) 0.013(4) 0.013(4) 0.013(4)
O82 0.069(11) 0.096(12) 0.066(11) 0.001(9) -0.030(9) -0.057(10)
O83 0.034(9) 0.056(10) 0.103(14) 0.006(9) 0.015(9) 0.017(8)
C84 0.022(14) 0.10(2) 0.10(2) -0.017(18) 0.013(14) 0.001(16)
C89 0.07(2) 0.052(17) 0.074(19) -0.024(14) 0.008(16) 0.020(15)
C90 0.08(2) 0.034(14) 0.066(18) 0.014(12) -0.016(16) 0.014(15)
O95 0.076(12) 0.050(10) 0.094(14) 0.002(9) 0.012(10) 0.040(10)

loop_
_atom_type_symbol
_atom_type_scat_dispersion_real
_atom_type_scat_dispersion_imag
_atom_type_scat_Cromer_Mann_a1
_atom_type_scat_Cromer_Mann_b1
_atom_type_scat_Cromer_Mann_a2
_atom_type_scat_Cromer_Mann_b2
_atom_type_scat_Cromer_Mann_a3
_atom_type_scat_Cromer_Mann_b3
_atom_type_scat_Cromer_Mann_a4
_atom_type_scat_Cromer_Mann_b4
_atom_type_scat_Cromer_Mann_c
_atom_type_scat_source
C 0.0033 0.0016 2.3100 20.8439 1.0200 10.2075 1.5886 0.5687 0.8650 51.6512 0.2156 'International Tables Vol C 4.2.6.8 and 6.1.1.4'
H 0.0000 0.0000 0.4930 10.5109 0.3229 26.1257 0.1402 3.1424 0.0408 57.7998 0.0030 'International Tables Vol C 4.2.6.8 and 6.1.1.4'
O 0.0106 0.0060 3.0485 13.2771 2.2868 5.7011 1.5463 0.3239 0.8670 32.9089 0.2508 'International Tables Vol C 4.2.6.8 and 6.1.1.4'
Y -2.7962 3.5667 17.7760 1.4029 10.2946 12.8006 5.7263 0.1256 3.2659 104.3540 1.9121 'International Tables Vol C 4.2.6.8 and 6.1.1.4'

loop_
_geom_angle_atom_site_label_1
_geom_angle_site_symmetry_1
_geom_angle_atom_site_label_2
_geom_angle_site_symmetry_2
_geom_angle_atom_site_label_3
_geom_angle_site_symmetry_3
_geom_angle
_geom_angle_publ_flag
O26 7_555 Y1 . O23 7_555 134.2(4) yes
O26 7_555 Y1 . O56 7_555 142.4(4) yes
O23 7_555 Y1 . O56 7_555 75.2(5) yes
O26 7_555 Y1 . O44 7_555 70.8(5) yes
O23 7_555 Y1 . O44 7_555 127.3(5) yes
O56 7_555 Y1 . O44 7_555 72.0(5) yes
O26 7_555 Y1 . O11 . 72.7(4) yes
O23 7_555 Y1 . O11 . 75.5(4) yes
O56 7_555 Y1 . O11 . 144.9(5) yes
O44 7_555 Y1 . O11 . 142.6(5) yes
O26 7_555 Y1 . O21 . 69.7(4) yes
O23 7_555 Y1 . O21 . 71.0(5) yes
O56 7_555 Y1 . O21 . 112.0(5) yes
O44 7_555 Y1 . O21 . 84.6(5) yes
O11 . Y1 . O21 . 75.6(3) yes
O26 7_555 Y1 . O23 . 130.0(4) yes
O23 7_555 Y1 . O23 . 69.4(6) yes
O56 7_555 Y1 . O23 . 76.9(5) yes
O44 7_555 Y1 . O23 . 137.0(5) yes
O11 . Y1 . O23 . 75.1(4) yes
O26 7_555 Y1 . O25 . 70.4(4) yes
O23 7_555 Y1 . O25 . 139.0(4) yes
O56 7_555 Y1 . O25 . 103.6(5) yes
O44 7_555 Y1 . O25 . 88.8(5) yes
O11 . Y1 . O25 . 86.4(3) yes
O21 . Y1 . O23 . 135.3(4) yes
O21 . Y1 . O25 . 139.5(5) yes
O23 . Y1 . O25 . 70.4(4) yes
O21 7_555 Y2 . O22 7_555 128.6(4) yes
O21 7_555 Y2 . O11 . 73.6(4) yes
O22 7_555 Y2 . O11 . 73.2(4) yes
O21 7_555 Y2 . O22 . 132.5(4) yes
O22 7_555 Y2 . O22 . 71.5(5) yes
O11 . Y2 . O22 . 74.0(4) yes
O21 7_555 Y2 . O24 . 72.2(4) yes
O22 7_555 Y2 . O24 . 67.7(5) yes
O11 . Y2 . O24 . 86.7(3) yes
O22 . Y2 . O24 . 138.4(4) yes
O21 7_555 Y2 . O26 . 69.4(4) yes
O22 7_555 Y2 . O26 . 135.4(4) yes
O11 . Y2 . O26 . 75.9(3) yes
O22 . Y2 . O26 . 69.6(4) yes
O24 . Y2 . O26 . 141.0(5) yes
O21 7_555 Y2 . O70 . 143.8(5) yes
O22 7_555 Y2 . O70 . 78.8(5) yes
O11 . Y2 . O70 . 142.6(5) yes
O22 . Y2 . O70 . 73.8(5) yes
O24 . Y2 . O70 . 105.3(5) yes
O21 7_555 Y2 . O82 . 71.5(5) yes
O22 7_555 Y2 . O82 . 135.4(5) yes
O11 . Y2 . O82 . 144.6(5) yes
O22 . Y2 . O82 . 128.5(5) yes
O24 . Y2 . O82 . 87.9(5) yes
O26 . Y2 . O70 . 109.8(5) yes
O26 . Y2 . O82 . 86.9(5) yes
O70 . Y2 . O82 . 72.3(6) yes
O26 7_555 Y3 . O22 7_555 70.9(5) yes
O26 7_555 Y3 . O31 7_555 138.0(6) yes
O22 7_555 Y3 . O31 7_555 85.4(5) yes
O26 7_555 Y3 . O43 7_555 78.3(5) yes
O22 7_555 Y3 . O43 7_555 104.8(6) yes
O31 7_555 Y3 . O43 7_555 74.8(6) yes
O26 7_555 Y3 . O24 . 113.5(4) yes
O22 7_555 Y3 . O24 . 70.9(5) yes
O31 7_555 Y3 . O24 . 89.2(5) yes
O43 7_555 Y3 . O24 . 163.9(6) yes
O26 7_555 Y3 . O25 . 73.9(5) yes
O22 7_555 Y3 . O25 . 113.7(4) yes
O31 7_555 Y3 . O25 . 148.1(6) yes
O43 7_555 Y3 . O25 . 120.5(6) yes
O24 . Y3 . O25 . 74.6(4) yes
O26 7_555 Y3 . O95 . 129.3(6) yes
O22 7_555 Y3 . O95 . 158.5(6) yes
O31 7_555 Y3 . O95 . 81.7(6) yes
O43 7_555 Y3 . O95 . 88.4(6) yes
O24 . Y3 . O95 . 91.8(5) yes
O25 . Y3 . O95 . 71.6(5) yes
O21 7_555 Y4 . O23 . 71.8(4) yes
O21 7_555 Y4 . O24 . 73.8(4) yes
O23 . Y4 . O24 . 113.1(4) yes
O21 7_555 Y4 . O25 . 113.9(4) yes
O23 . Y4 . O25 . 72.5(5) yes
O24 . Y4 . O25 . 71.9(4) yes
O21 7_555 Y4 . O57 . 77.5(5) yes
O23 . Y4 . O57 . 100.7(5) yes
O24 . Y4 . O57 . 124.9(5) yes
O25 . Y4 . O57 . 162.8(5) yes
O21 7_555 Y4 . O69 . 141.1(6) yes
O23 . Y4 . O69 . 86.0(6) yes
O24 . Y4 . O69 . 145.1(6) yes
O25 . Y4 . O69 . 87.8(5) yes
O57 . Y4 . O69 . 75.8(6) yes
O21 7_555 Y4 . O83 . 125.2(5) yes
O23 . Y4 . O83 . 162.0(5) yes
O24 . Y4 . O83 . 71.0(5) yes
O25 . Y4 . O83 . 93.2(5) yes
O57 . Y4 . O83 . 89.8(6) yes
O69 . Y4 . O83 . 82.4(6) yes
Y1 . O11 . Y1 7_555 93.7(6) yes
Y1 . O11 . Y2 . 145.97(7) yes
Y1 7_555 O11 . Y2 . 95.09(7) yes
Y1 . O11 . Y2 7_555 95.09(7) yes
Y1 7_555 O11 . Y2 7_555 145.97(7) yes
Y2 . O11 . Y2 7_555 95.8(6) yes
Y2 7_555 O21 . Y4 7_555 104.6(5) yes
Y2 7_555 O21 . Y1 . 92.6(4) yes
Y4 7_555 O21 . Y1 . 109.4(5) yes
Y2 7_555 O21 . H71 . 115.8 no
Y4 7_555 O21 . H71 . 115.5 no
Y1 . O21 . H71 . 116.4 no
Y2 7_555 O22 . Y2 . 92.0(4) yes
Y2 7_555 O22 . Y3 7_555 107.1(5) yes
Y2 . O22 . Y3 7_555 109.2(5) yes
Y2 7_555 O22 . H91 . 115.2 no
Y2 . O22 . H91 . 115.4 no
Y3 7_555 O22 . H91 . 115.3 no
Y1 . O23 . Y1 7_555 92.1(5) yes
Y1 . O23 . Y4 . 106.2(5) yes
Y1 7_555 O23 . Y4 . 106.9(5) yes
Y1 . O23 . H101 . 117.7 no
Y1 7_555 O23 . H101 . 115.5 no
Y4 . O23 . H101 . 115.6 no
Y4 . O24 . Y2 . 104.8(5) yes
Y4 . O24 . Y3 . 105.7(5) yes
Y2 . O24 . Y3 . 108.4(5) yes
Y4 . O24 . H61 . 111.3 no
Y2 . O24 . H61 . 112.8 no
Y3 . O24 . H61 . 113.3 no
Y1 . O25 . Y4 . 105.0(4) yes
Y1 . O25 . Y3 . 106.1(5) yes
Y4 . O25 . Y3 . 106.5(5) yes
Y1 . O25 . H81 . 111.7 no
Y4 . O25 . H81 . 113.1 no
Y3 . O25 . H81 . 113.9 no
Y1 7_555 O26 . Y3 7_555 104.4(5) yes
Y1 7_555 O26 . Y2 . 92.4(4) yes
Y3 7_555 O26 . Y2 . 109.3(5) yes
Y1 7_555 O26 . H111 . 116.2 no
Y3 7_555 O26 . H111 . 115.7 no
Y2 . O26 . H111 . 116.1 no
Y3 7_555 O31 . C32 . 132.4(15) yes
O31 . C32 . C33 . 110(3) yes
O31 . C32 . C37 . 127(2) yes
C33 . C32 . C37 . 123(3) yes
C32 . C33 . C34 . 116(4) yes
C32 . C33 . C35 . 107(3) yes
C34 . C33 . C35 . 104(4) yes
C32 . C33 . C36 . 119(4) yes
C34 . C33 . C36 . 101(4) yes
C35 . C33 . C36 . 108(4) yes
C33 . C34 . H341 . 131.4 no
C33 . C34 . H342 . 118.2 no
H341 . C34 . H342 . 109.3 no
C33 . C35 . H351 . 110.8 no
C33 . C35 . H352 . 110.0 no
H351 . C35 . H352 . 110.1 no
C33 . C35 . H353 . 110.6 no
H351 . C35 . H353 . 106.5 no
H352 . C35 . H353 . 108.9 no
C33 . C36 . H361 . 116.4 no
C33 . C36 . H362 . 111.8 no
H361 . C36 . H362 . 106.7 no
C33 . C36 . H363 . 110.5 no
H361 . C36 . H363 . 106.9 no
H362 . C36 . H363 . 103.7 no
C32 . C37 . C38 . 128(2) yes
C32 . C37 . H371 . 113.8 no
C38 . C37 . H371 . 118.0 no
C37 . C38 . C39 . 122(3) yes
C37 . C38 . O43 . 120(2) yes
C39 . C38 . O43 . 118(3) yes
C38 . C39 . C40 . 109(3) yes
C38 . C39 . C41 . 120(3) yes
C40 . C39 . C41 . 110(3) yes
C38 . C39 . C42 . 103(3) yes
C40 . C39 . C42 . 108(3) yes
C41 . C39 . C42 . 106(3) yes
C39 . C40 . H401 . 116.9 no
C39 . C40 . H402 . 109.6 no
H401 . C40 . H402 . 105.7 no
C39 . C40 . H403 . 113.6 no
H401 . C40 . H403 . 107.6 no
H402 . C40 . H403 . 102.2 no
C39 . C41 . H411 . 114.2 no
C39 . C41 . H412 . 114.1 no
H411 . C41 . H412 . 108.1 no
C39 . C41 . H413 . 109.7 no
H411 . C41 . H413 . 104.4 no
H412 . C41 . H413 . 105.6 no
C39 . C42 . H421 . 115.2 no
C39 . C42 . H422 . 113.9 no
H421 . C42 . H422 . 101.9 no
C39 . C42 . H423 . 117.0 no
H421 . C42 . H423 . 103.4 no
H422 . C42 . H423 . 103.5 no
C38 . O43 . Y3 7_555 137.6(18) yes
Y1 7_555 O44 . C45 . 134.4(16) yes
O44 . C45 . C46 . 105(3) yes
O44 . C45 . C50 . 126(2) yes
C46 . C45 . C50 . 129(4) yes
C45 . C46 . C47 . 104(4) yes
C45 . C46 . C48 . 116(6) yes
C47 . C46 . C48 . 125(6) yes
C45 . C46 . C49 . 107(5) yes
C47 . C46 . C49 . 85(4) yes
C48 . C46 . C49 . 116(6) yes
C46 . C47 . H471 . 110.7 no
C46 . C47 . H472 . 112.8 no
H471 . C47 . H472 . 107.3 no
C46 . C47 . H473 . 109.8 no
H471 . C47 . H473 . 108.1 no
H472 . C47 . H473 . 108.0 no
C46 . C48 . H481 . 125.8 no
C46 . C48 . H482 . 124.9 no
H481 . C48 . H482 . 109.2 no
C46 . C49 . H491 . 112.7 no
C46 . C49 . H492 . 115.8 no
H491 . C49 . H492 . 106.1 no
C46 . C49 . H493 . 112.1 no
H491 . C49 . H493 . 104.0 no
H492 . C49 . H493 . 105.1 no
C45 . C50 . C51 . 125(2) yes
C45 . C50 . H501 . 117.7 no
C51 . C50 . H501 . 116.9 no
C50 . C51 . C52 . 122(3) yes
C50 . C51 . O56 . 127(3) yes
C52 . C51 . O56 . 111(3) yes
C51 . C52 . C53 . 118(3) yes
C51 . C52 . C54 . 109(3) yes
C53 . C52 . C54 . 107(3) yes
C51 . C52 . C55 . 108(3) yes
C53 . C52 . C55 . 106(3) yes
C54 . C52 . C55 . 108(3) yes
C52 . C53 . H531 . 113.6 no
C52 . C53 . H532 . 113.5 no
H531 . C53 . H532 . 113.3 no
C52 . C53 . H533 . 106.7 no
H531 . C53 . H533 . 104.0 no
H532 . C53 . H533 . 104.6 no
C52 . C54 . H541 . 113.1 no
C52 . C54 . H542 . 112.3 no
H541 . C54 . H542 . 103.4 no
C52 . C54 . H543 . 114.3 no
H541 . C54 . H543 . 106.3 no
H542 . C54 . H543 . 106.6 no
C52 . C55 . H551 . 117.6 no
C52 . C55 . H552 . 112.4 no
H551 . C55 . H552 . 106.2 no
C52 . C55 . H553 . 111.5 no
H551 . C55 . H553 . 106.1 no
H552 . C55 . H553 . 101.7 no
Y1 7_555 O56 . C51 . 135.1(18) yes
Y4 . O57 . C58 . 132.0(16) yes
O57 . C58 . C59 . 113(3) yes
O57 . C58 . C63 . 130(2) yes
C59 . C58 . C63 . 116(3) yes
C58 . C59 . C60 . 113(4) yes
C58 . C59 . C61 . 116(4) yes
C60 . C59 . C61 . 105(4) yes
C58 . C59 . C62 . 110(4) yes
C60 . C59 . C62 . 109(5) yes
C61 . C59 . C62 . 103(5) yes
C59 . C60 . H601 . 111.6 no
C59 . C60 . H602 . 113.2 no
H601 . C60 . H602 . 107.8 no
C59 . C60 . H603 . 110.1 no
H601 . C60 . H603 . 105.6 no
H602 . C60 . H603 . 108.1 no
C59 . C61 . H611 . 117.1 no
C59 . C61 . H612 . 112.9 no
H611 . C61 . H612 . 103.9 no
C59 . C61 . H613 . 113.1 no
H611 . C61 . H613 . 106.0 no
H612 . C61 . H613 . 102.4 no
C59 . C62 . H621 . 120.9 no
C59 . C62 . H622 . 113.1 no
H621 . C62 . H622 . 106.7 no
C59 . C62 . H623 . 110.4 no
H621 . C62 . H623 . 104.1 no
H622 . C62 . H623 . 99.2 no
C58 . C63 . C64 . 118(2) yes
C58 . C63 . H631 . 122.3 no
C64 . C63 . H631 . 120.0 no
C63 . C64 . C65 . 112(3) yes
C63 . C64 . O69 . 126(2) yes
C65 . C64 . O69 . 122(3) yes
C64 . C65 . C66 . 111(3) yes
C64 . C65 . C67 . 115(3) yes
C66 . C65 . C67 . 114(4) yes
C64 . C65 . C68 . 102(3) yes
C66 . C65 . C68 . 105(4) yes
C67 . C65 . C68 . 109(3) yes
C65 . C66 . H661 . 113.0 no
C65 . C66 . H662 . 110.6 no
H661 . C66 . H662 . 108.5 no
C65 . C66 . H663 . 110.0 no
H661 . C66 . H663 . 107.6 no
H662 . C66 . H663 . 107.0 no
C65 . C67 . H671 . 110.5 no
C65 . C67 . H672 . 112.8 no
H671 . C67 . H672 . 107.0 no
C65 . C67 . H673 . 110.9 no
H671 . C67 . H673 . 106.1 no
H672 . C67 . H673 . 109.4 no
C65 . C68 . H681 . 112.1 no
C65 . C68 . H682 . 112.5 no
H681 . C68 . H682 . 106.2 no
C65 . C68 . H683 . 111.5 no
H681 . C68 . H683 . 106.5 no
H682 . C68 . H683 . 107.7 no
C64 . O69 . Y4 . 137.3(17) yes
Y2 . O70 . C71 . 135.9(17) yes
O70 . C71 . C72 . 119(3) yes
O70 . C71 . C76 . 127(2) yes
C72 . C71 . C76 . 114(3) yes
C71 . C72 . C73 . 117(4) yes
C71 . C72 . C74 . 120(4) yes
C73 . C72 . C74 . 110(4) yes
C71 . C72 . C75 . 105(4) yes
C73 . C72 . C75 . 96(4) yes
C74 . C72 . C75 . 104(3) yes
C72 . C73 . H731 . 131.1 no
C72 . C73 . H732 . 116.9 no
H731 . C73 . H732 . 111.4 no
C72 . C74 . H741 . 117.0 no
C72 . C74 . H742 . 109.6 no
H741 . C74 . H742 . 102.4 no
C72 . C74 . H743 . 113.4 no
H741 . C74 . H743 . 109.1 no
H742 . C74 . H743 . 104.2 no
C72 . C75 . H751 . 115.5 no
C72 . C75 . H752 . 110.9 no
H751 . C75 . H752 . 103.5 no
C72 . C75 . H753 . 113.6 no
H751 . C75 . H753 . 106.6 no
H752 . C75 . H753 . 105.8 no
C71 . C76 . C77 . 120(2) yes
C71 . C76 . H761 . 114.4 no
C77 . C76 . H761 . 125.6 no
C76 . C77 . C78 . 119(3) yes
C76 . C77 . O82 . 123(2) yes
C78 . C77 . O82 . 118(3) yes
C77 . C78 . C79 . 104(4) yes
C77 . C78 . C80 . 106(4) yes
C79 . C78 . C80 . 121(5) yes
C77 . C78 . C81 . 109(4) yes
C79 . C78 . C81 . 116(5) yes
C80 . C78 . C81 . 100(4) yes
C78 . C79 . H791 . 110.7 no
C78 . C79 . H792 . 109.5 no
H791 . C79 . H792 . 106.0 no
C78 . C79 . H793 . 112.9 no
H791 . C79 . H793 . 110.9 no
H792 . C79 . H793 . 106.5 no
C78 . C80 . H801 . 103.0 no
C78 . C80 . H802 . 106.1 no
H801 . C80 . H802 . 108.8 no
C78 . C80 . H803 . 108.7 no
H801 . C80 . H803 . 113.9 no
H802 . C80 . H803 . 115.4 no
C78 . C81 . H811 . 114.2 no
C78 . C81 . H812 . 116.2 no
H811 . C81 . H812 . 98.4 no
C78 . C81 . H813 . 120.9 no
H811 . C81 . H813 . 102.0 no
H812 . C81 . H813 . 101.8 no
C77 . O82 . Y2 . 140.5(17) yes
Y4 . O83 . C84 . 160.7(16) yes
O83 . C84 . C85 . 114(3) yes
O83 . C84 . C89 . 126(2) yes
C85 . C84 . C89 . 120(3) yes
C84 . C85 . C86 . 113(3) yes
C84 . C85 . C87 . 109(3) yes
C86 . C85 . C87 . 100(3) yes
C84 . C85 . C88 . 111(3) yes
C86 . C85 . C88 . 131(3) yes
C87 . C85 . C88 . 85(2) yes
C85 . C86 . H861 . 109.8 no
C85 . C86 . H862 . 115.2 no
H861 . C86 . H862 . 104.9 no
C85 . C87 . H871 . 110.6 no
C85 . C87 . H872 . 107.5 no
H871 . C87 . H872 . 107.7 no
C85 . C87 . H873 . 113.6 no
H871 . C87 . H873 . 108.6 no
H872 . C87 . H873 . 108.6 no
C85 . C88 . H881 . 102.2 no
C85 . C88 . H882 . 105.5 no
H881 . C88 . H882 . 99.4 no
C85 . C88 . H883 . 115.2 no
H881 . C88 . H883 . 111.2 no
H882 . C88 . H883 . 120.8 no
C84 . C89 . C90 . 123(2) yes
C84 . C89 . H891 . 115.0 no
C90 . C89 . H891 . 121.5 no
C89 . C90 . C91 . 119(3) yes
C89 . C90 . O95 . 130(2) yes
C91 . C90 . O95 . 111(3) yes
C90 . C91 . C92 . 114(4) yes
C90 . C91 . C93 . 111(4) yes
C92 . C91 . C93 . 102(4) yes
C90 . C91 . C94 . 113(4) yes
C92 . C91 . C94 . 114(4) yes
C93 . C91 . C94 . 100(4) yes
C91 . C92 . H921 . 116.8 no
C91 . C92 . H922 . 115.7 no
H921 . C92 . H922 . 104.3 no
C91 . C92 . H923 . 112.6 no
H921 . C92 . H923 . 103.1 no
H922 . C92 . H923 . 102.7 no
C91 . C93 . H931 . 116.8 no
C91 . C93 . H932 . 111.2 no
H931 . C93 . H932 . 116.7 no
C91 . C93 . H933 . 103.4 no
H931 . C93 . H933 . 104.6 no
H932 . C93 . H933 . 101.8 no
C91 . C94 . H941 . 121.2 no
C91 . C94 . H942 . 109.6 no
H941 . C94 . H942 . 104.6 no
C91 . C94 . H943 . 111.2 no
H941 . C94 . H943 . 109.1 no
H942 . C94 . H943 . 98.6 no
C90 . O95 . Y3 . 167.9(17) yes

loop_
_geom_bond_atom_site_label_1
_geom_bond_site_symmetry_1
_geom_bond_atom_site_label_2
_geom_bond_site_symmetry_2
_geom_bond_distance
_geom_bond_publ_flag
Y1 . O26 7_555 2.446(13) yes
Y1 . O23 7_555 2.369(12) yes
Y1 . O56 7_555 2.336(15) yes
Y1 . O44 7_555 2.301(15) yes
Y1 . O11 . 2.351(11) yes
Y1 . O21 . 2.304(13) yes
Y1 . O23 . 2.393(13) yes
Y1 . O25 . 2.397(14) yes
Y2 . O21 7_555 2.451(13) yes
Y2 . O22 7_555 2.401(12) yes
Y2 . O11 . 2.309(11) yes
Y2 . O22 . 2.359(13) yes
Y2 . O24 . 2.354(12) yes
Y2 . O26 . 2.316(12) yes
Y2 . O70 . 2.306(18) yes
Y2 . O82 . 2.274(14) yes
Y3 . O26 7_555 2.323(13) yes
Y3 . O22 7_555 2.280(13) yes
Y3 . O31 7_555 2.245(16) yes
Y3 . O43 7_555 2.225(16) yes
Y3 . O24 . 2.290(13) yes
Y3 . O25 . 2.318(13) yes
Y3 . O95 . 2.259(16) yes
Y4 . O21 7_555 2.312(12) yes
Y4 . O23 . 2.319(14) yes
Y4 . O24 . 2.404(14) yes
Y4 . O25 . 2.352(12) yes
Y4 . O57 . 2.295(14) yes
Y4 . O69 . 2.234(15) yes
Y4 . O83 . 2.288(16) yes
O21 . H71 . 1.007 no
O22 . H91 . 1.033 no
O23 . H101 . 1.015 no
O24 . H61 . 1.007 no
O25 . H81 . 1.012 no
O26 . H111 . 0.993 no
O31 . C32 . 1.26(3) yes
C32 . C33 . 1.52(4) yes
C32 . C37 . 1.30(3) yes
C33 . C34 . 1.31(5) yes
C33 . C35 . 1.55(5) yes
C33 . C36 . 1.43(5) yes
C34 . H341 . 0.989 no
C34 . H342 . 1.132 no
C35 . H351 . 1.012 no
C35 . H352 . 0.981 no
C35 . H353 . 1.027 no
C36 . H361 . 0.996 no
C36 . H362 . 1.040 no
C36 . H363 . 1.036 no
C37 . C38 . 1.36(3) yes
C37 . H371 . 1.042 no
C38 . C39 . 1.53(4) yes
C38 . O43 . 1.28(3) yes
C39 . C40 . 1.50(4) yes
C39 . C41 . 1.50(4) yes
C39 . C42 . 1.36(4) yes
C40 . H401 . 0.987 no
C40 . H402 . 1.062 no
C40 . H403 . 1.037 no
C41 . H411 . 1.017 no
C41 . H412 . 1.001 no
C41 . H413 . 1.050 no
C42 . H421 . 1.052 no
C42 . H422 . 1.051 no
C42 . H423 . 1.029 no
O44 . C45 . 1.28(3) yes
C45 . C46 . 1.59(6) yes
C45 . C50 . 1.31(4) yes
C46 . C47 . 1.63(6) yes
C46 . C48 . 1.27(6) yes
C46 . C49 . 1.47(6) yes
C47 . H471 . 1.013 no
C47 . H472 . 1.014 no
C47 . H473 . 1.004 no
C48 . H481 . 1.068 no
C48 . H482 . 1.057 no
C49 . H491 . 1.029 no
C49 . H492 . 1.014 no
C49 . H493 . 1.043 no
C50 . C51 . 1.33(4) yes
C50 . H501 . 1.030 no
C51 . C52 . 1.55(4) yes
C51 . O56 . 1.20(3) yes
C52 . C53 . 1.66(5) yes
C52 . C54 . 1.45(5) yes
C52 . C55 . 1.51(5) yes
C53 . H531 . 0.982 no
C53 . H532 . 0.973 no
C53 . H533 . 1.089 no
C54 . H541 . 1.042 no
C54 . H542 . 1.039 no
C54 . H543 . 0.998 no
C55 . H551 . 0.989 no
C55 . H552 . 1.052 no
C55 . H553 . 1.054 no
O57 . C58 . 1.22(2) yes
C58 . C59 . 1.53(5) yes
C58 . C63 . 1.39(3) yes
C59 . C60 . 1.49(6) yes
C59 . C61 . 1.47(5) yes
C59 . C62 . 1.36(5) yes
C60 . H601 . 1.027 no
C60 . H602 . 0.994 no
C60 . H603 . 1.023 no
C61 . H611 . 1.012 no
C61 . H612 . 1.062 no
C61 . H613 . 1.033 no
C62 . H621 . 0.980 no
C62 . H622 . 1.055 no
C62 . H623 . 1.090 no
C63 . C64 . 1.52(4) yes
C63 . H631 . 1.025 no
C64 . C65 . 1.58(4) yes
C64 . O69 . 1.16(3) yes
C65 . C66 . 1.43(5) yes
C65 . C67 . 1.55(5) yes
C65 . C68 . 1.54(5) yes
C66 . H661 . 1.002 no
C66 . H662 . 1.010 no
C66 . H663 . 1.022 no
C67 . H671 . 1.037 no
C67 . H672 . 0.994 no
C67 . H673 . 1.007 no
C68 . H681 . 1.028 no
C68 . H682 . 1.014 no
C68 . H683 . 1.009 no
O70 . C71 . 1.22(3) yes
C71 . C72 . 1.45(5) yes
C71 . C76 . 1.39(3) yes
C72 . C73 . 1.34(5) yes
C72 . C74 . 1.54(5) yes
C72 . C75 . 1.52(5) yes
C73 . H731 . 1.006 no
C73 . H732 . 1.090 no
C74 . H741 . 1.016 no
C74 . H742 . 1.079 no
C74 . H743 . 0.989 no
C75 . H751 . 1.034 no
C75 . H752 . 1.045 no
C75 . H753 . 1.002 no
C76 . C77 . 1.48(3) yes
C76 . H761 . 1.046 no
C77 . C78 . 1.59(5) yes
C77 . O82 . 1.19(3) yes
C78 . C79 . 1.45(6) yes
C78 . C80 . 1.57(6) yes
C78 . C81 . 1.39(6) yes
C79 . H791 . 0.995 no
C79 . H792 . 1.050 no
C79 . H793 . 0.988 no
C80 . H801 . 1.012 no
C80 . H802 . 0.996 no
C80 . H803 . 0.936 no
C81 . H811 . 1.077 no
C81 . H812 . 1.080 no
C81 . H813 . 1.024 no
O83 . C84 . 1.24(3) yes
C84 . C85 . 1.52(4) yes
C84 . C89 . 1.41(3) yes
C85 . C86 . 1.49(4) yes
C85 . C87 . 1.51(4) yes
C85 . C88 . 1.59(4) yes
C86 . H861 . 1.119 no
C86 . H862 . 1.064 no
C87 . H871 . 1.011 no
C87 . H872 . 1.011 no
C87 . H873 . 1.000 no
C88 . H881 . 1.117 no
C88 . H882 . 1.023 no
C88 . H883 . 0.854 no
C89 . C90 . 1.37(3) yes
C89 . H891 . 1.044 no
C90 . C91 . 1.55(5) yes
C90 . O95 . 1.24(3) yes
C91 . C92 . 1.48(5) yes
C91 . C93 . 1.53(5) yes
C91 . C94 . 1.39(5) yes
C92 . H921 . 1.032 no
C92 . H922 . 1.037 no
C92 . H923 . 1.054 no
C93 . H931 . 0.938 no
C93 . H932 . 0.980 no
C93 . H933 . 1.121 no
C94 . H941 . 0.956 no
C94 . H942 . 1.105 no
C94 . H943 . 1.048 no
